data_4001846
loop_
_publ_author_name
'Janssen, Yuri'
'Santhanagopalan, Dhamodaran'
'Qian, Danna'
'Chi, Miaofang'
'Wang, Xiaoping'
'Hoffmann, Christina'
'Meng, Ying Shirley'
'Khalifah, Peter G.'

_publ_section_title
;
 Reciprocal Salt Flux Growth of LiFePO4Single Crystals with Controlled
 Defect Concentrations
;
_journal_issue 22
_journal_name_full 'Chemistry of Materials'
_journal_page_first 4574
_journal_paper_doi 10.1021/cm4027682
_journal_volume 25
_journal_year 2013
_chemical_formula_moiety 'Li1 Fe1 P1 O4'
_chemical_formula_sum 'Fe Li O4 P'
_chemical_formula_weight 157.8
_space_group_IT_number 62
_symmetry_cell_setting orthorhombic
_symmetry_Int_Tables_number 62
_symmetry_space_group_name_Hall '-P 2ac 2n'
_symmetry_space_group_name_H-M 'P n m a'
_audit_creation_method 'Jana2006 Version : 04/04/2013'
_cell_angle_alpha 90
_cell_angle_beta 90
_cell_angle_gamma 90
_cell_formula_units_Z 4
_cell_length_a 10.3360(2)
_cell_length_b 6.0060(3)
_cell_length_c 4.6932(5)
_cell_measurement_reflns_used 5488
_cell_measurement_temperature 293
_cell_measurement_theta_max 37.85
_cell_measurement_theta_min 3.39
_cell_volume 291.34(3)
_computing_cell_refinement
;
CrysAlisPro, Agilent Technologies,
Version 1.171.36.28 (release 01-02-2013 CrysAlis171 .NET)
(compiled Feb  1 2013,16:14:44)
;
_computing_data_collection
;
CrysAlisPro, Agilent Technologies,
Version 1.171.36.28 (release 01-02-2013 CrysAlis171 .NET)
(compiled Feb  1 2013,16:14:44)
;
_computing_data_reduction
;
CrysAlisPro, Agilent Technologies,
Version 1.171.36.28 (release 01-02-2013 CrysAlis171 .NET)
(compiled Feb  1 2013,16:14:44)
;
_diffrn_ambient_temperature 293
_diffrn_detector_area_resol_mean 10.4962
_diffrn_measured_fraction_theta_full 0.98
_diffrn_measured_fraction_theta_max 0.98
_diffrn_measurement_device 'four-cycle diffractometer'
_diffrn_measurement_device_type 'Xcalibur, Atlas, Gemini'
_diffrn_measurement_method '\w scans'
_diffrn_radiation_monochromator graphite
_diffrn_radiation_probe x-ray
_diffrn_radiation_source 'Enhance (Mo) X-ray Source'
_diffrn_radiation_type 'Mo K\a'
_diffrn_radiation_wavelength 0.7107
_diffrn_reflns_av_R_equivalents 0.0325
_diffrn_reflns_av_sigmaI/netI 0.0111
_diffrn_reflns_limit_h_max 17
_diffrn_reflns_limit_h_min -17
_diffrn_reflns_limit_k_max 10
_diffrn_reflns_limit_k_min -10
_diffrn_reflns_limit_l_max 8
_diffrn_reflns_limit_l_min -7
_diffrn_reflns_number 10796
_diffrn_reflns_theta_full 37.76
_diffrn_reflns_theta_max 37.84
_diffrn_reflns_theta_min 3.94
_exptl_absorpt_coefficient_mu 5.539
_exptl_absorpt_correction_T_max 0.269
_exptl_absorpt_correction_T_min 0.108
_exptl_absorpt_correction_type analytical
_exptl_absorpt_process_details
;
CrysAlisPro, Agilent Technologies,
Version 1.171.36.28 (release 01-02-2013 CrysAlis171 .NET)
(compiled Feb  1 2013,16:14:44)
Analytical numeric absorption correction using a multifaceted crystal
            model based on expressions derived by R.C. Clark & J.S. Reid.
(Clark, R. C. & Reid, J. S. (1995). Acta Cryst. A51, 887-897)
;
_exptl_crystal_density_diffrn 3.5954
_exptl_crystal_F_000 309
_exptl_crystal_size_max 0.775
_exptl_crystal_size_mid 0.462
_exptl_crystal_size_min 0.377
_refine_diff_density_max 0.54
_refine_diff_density_min -0.30
_refine_ls_extinction_coef 9600(300)
_refine_ls_extinction_method 'B-C type 1 Lorentzian isotropic (Becker & Coppens, 1974)'
_refine_ls_goodness_of_fit_gt 1.70
_refine_ls_goodness_of_fit_ref 1.68
_refine_ls_number_constraints 0
_refine_ls_number_parameters 46
_refine_ls_number_reflns 818
_refine_ls_number_restraints 0
_refine_ls_R_factor_all 0.0189
_refine_ls_R_factor_gt 0.0179
_refine_ls_shift/su_max 0.0287
_refine_ls_shift/su_mean 0.0018
_refine_ls_structure_factor_coef Fsqd
_refine_ls_weighting_details w=1/(\s^2^(I)+0.0004I^2^)
_refine_ls_weighting_scheme sigma
_refine_ls_wR_factor_gt 0.0472
_refine_ls_wR_factor_ref 0.0476
_reflns_number_gt 791
_reflns_number_total 818
_reflns_threshold_expression I>3\s(I)
_cod_data_source_file cm4027682_si_002.cif
_cod_data_source_block X1_occupancies_free
_cod_depositor_comments
;
The following automatic conversions were performed:

'_diffrn_radiation_probe' value 'X-ray' changed to 'x-ray' according
to /home/saulius/struct/CIF-dictionaries/cif_core.dic dictionary
named 'cif_core.dic' version 2.4.2 from 2011-04-26.

Automatic conversion script
Id: cif_fix_values 1891 2012-01-12 08:04:46Z andrius 

The following automatic conversions were performed:

data name '_atom_site_site_symmetry_mutiplicity' was replaced with
'_atom_site_site_symmetry_multiplicity' as specified in the
replacement file 'data/replacement-values/replacement_tags.lst'.

Automatic conversion script
Id: cif_correct_tags 9268 2022-04-12 08:56:07Z antanas 
;
_cod_original_formula_sum 'Fe1 Li1 O4 P1'
_cod_database_code 4001846

loop_
_symmetry_equiv_pos_site_id
_symmetry_equiv_pos_as_xyz
1 x,y,z
2 -x+1/2,-y,z+1/2
3 -x,y+1/2,-z
4 x+1/2,-y+1/2,-z+1/2
5 -x,-y,-z
6 x+1/2,y,-z+1/2
7 x,-y+1/2,z
8 -x+1/2,y+1/2,z+1/2

loop_
_atom_site_label
_atom_site_type_symbol
_atom_site_fract_x
_atom_site_fract_y
_atom_site_fract_z
_atom_site_adp_type
_atom_site_U_iso_or_equiv
_atom_site_site_symmetry_multiplicity
_atom_site_occupancy
_atom_site_calc_flag
Fe1 Fe 0.282225(16) 0.25 0.97485(4) Uani 0.00740(6) 4 1.000(2) d
P1 P 0.09496(3) 0.25 0.41828(7) Uani 0.00605(9) 4 1 d
O1 O 0.09707(9) 0.25 0.7431(2) Uani 0.0100(2) 4 1.018(5) d
O2 O 0.45728(8) 0.25 0.2054(2) Uani 0.0099(2) 4 1.034(5) d
O3 O 0.16568(6) 0.04672(11) 0.28517(15) Uani 0.01036(17) 8 1.037(5) d
Li1 Li 0 0 0 Uani 0.0148(7) 4 1.10(2) d

loop_
_atom_site_aniso_label
_atom_site_aniso_type_symbol
_atom_site_aniso_U_11
_atom_site_aniso_U_22
_atom_site_aniso_U_33
_atom_site_aniso_U_12
_atom_site_aniso_U_13
_atom_site_aniso_U_23
Fe1 Fe 0.00777(10) 0.00629(10) 0.00815(11) 0 0.00047(5) 0
P1 P 0.00712(14) 0.00611(15) 0.00491(16) 0 0.00021(9) 0
O1 O 0.0125(4) 0.0121(4) 0.0053(4) 0 -0.0003(3) 0
O2 O 0.0081(4) 0.0122(4) 0.0093(4) 0 0.0003(3) 0
O3 O 0.0131(3) 0.0085(3) 0.0095(3) 0.00245(19) 0.00127(19) 0.0000(2)
Li1 Li 0.0175(12) 0.0150(13) 0.0117(13) -0.0029(9) -0.0021(7) -0.0041(8)

loop_
_atom_type_symbol
_atom_type_scat_dispersion_real
_atom_type_scat_dispersion_imag
_atom_type_scat_source
Fe 0.3463 0.8444 'International Tables Vol C tables 4.2.6.8 and 6.1.1.1'
Li -0.0003 0.0001 'International Tables Vol C tables 4.2.6.8 and 6.1.1.1'
O 0.0106 0.0060 'International Tables Vol C tables 4.2.6.8 and 6.1.1.1'
P 0.1023 0.0942 'International Tables Vol C tables 4.2.6.8 and 6.1.1.1'

loop_
_geom_angle_atom_site_label_1
_geom_angle_atom_site_label_2
_geom_angle_atom_site_label_3
_geom_angle_site_symmetry_1
_geom_angle_site_symmetry_3
_geom_angle
O1 Fe1 O2 . 1_556 178.72(4)
O1 Fe1 O3 . 1_556 81.62(3)
O1 Fe1 O3 . 2_555 90.79(2)
O1 Fe1 O3 . 7_556 81.62(3)
O1 Fe1 O3 . 8_555 90.79(2)
O2 Fe1 O3 1_556 1_556 97.31(3)
O2 Fe1 O3 1_556 2_555 89.86(2)
O2 Fe1 O3 1_556 7_556 97.31(3)
O2 Fe1 O3 1_556 8_555 89.86(2)
O3 Fe1 O3 1_556 2_555 87.15(3)
O3 Fe1 O3 1_556 7_556 65.72(2)
O3 Fe1 O3 1_556 8_555 152.56(2)
O3 Fe1 O3 2_555 7_556 152.56(2)
O3 Fe1 O3 2_555 8_555 119.45(3)
O3 Fe1 O3 7_556 8_555 87.15(3)
O1 P1 O2 . 4_455 113.01(5)
O1 P1 O3 . . 113.28(3)
O1 P1 O3 . 7_555 113.28(3)
O2 P1 O3 4_455 . 106.48(3)
O2 P1 O3 4_455 7_555 106.48(3)
O3 P1 O3 . 7_555 103.55(4)
O1 Li1 O1 1_554 3_546 180.0(5)
O1 Li1 O2 1_554 2_554 91.83(3)
O1 Li1 O2 1_554 4_455 88.17(3)
O1 Li1 O3 1_554 . 83.65(3)
O1 Li1 O3 1_554 5_555 96.35(3)
O1 Li1 O2 3_546 2_554 88.17(3)
O1 Li1 O2 3_546 4_455 91.83(3)
O1 Li1 O3 3_546 . 96.35(3)
O1 Li1 O3 3_546 5_555 83.65(3)
O2 Li1 O2 2_554 4_455 180.0(5)
O2 Li1 O3 2_554 . 109.34(3)
O2 Li1 O3 2_554 5_555 70.66(3)
O2 Li1 O3 4_455 . 70.66(3)
O2 Li1 O3 4_455 5_555 109.34(3)
O3 Li1 O3 . 5_555 180.0(5)

loop_
_geom_bond_atom_site_label_1
_geom_bond_atom_site_label_2
_geom_bond_site_symmetry_2
_geom_bond_distance
Fe1 O1 . 2.2012(9)
Fe1 O2 1_556 2.1083(9)
Fe1 O3 1_556 2.2500(7)
Fe1 O3 2_555 2.0636(7)
Fe1 O3 7_556 2.2500(7)
Fe1 O3 8_555 2.0636(7)
P1 O1 . 1.5248(11)
P1 O2 4_455 1.5369(9)
P1 O3 . 1.5541(7)
P1 O3 7_555 1.5541(7)
Li1 O1 1_554 2.1712(7)
Li1 O1 3_546 2.1712(7)
Li1 O2 2_554 2.0882(7)
Li1 O2 4_455 2.0882(7)
Li1 O3 . 2.1915(7)
Li1 O3 5_555 2.1915(7)
